data_7245085
loop_
_publ_author_name
'Guo, Haijin'
'Liu, Yunyun'
'Wen, Chengping'
'Wan, Jie-Ping'

_publ_section_title
;
 Electrochemical enaminone C--H thiolation/C--N amination cascade for
 thiazole synthesis and its diastereoselective dearomatization
;
_journal_issue 13
_journal_name_full 'Green Chemistry'
_journal_page_first 5058
_journal_page_last 5063
_journal_paper_doi 10.1039/D2GC01644C
_journal_volume 24
_journal_year 2022
_chemical_formula_moiety 'C12 H13 F N2 O3 S'
_chemical_formula_sum 'C12 H13 F N2 O3 S'
_chemical_formula_weight 284.30
_space_group_crystal_system monoclinic
_space_group_IT_number 14
_space_group_name_Hall '-P 2ybc'
_space_group_name_H-M_alt 'P 1 21/c 1'
_atom_sites_solution_hydrogens geom
_audit_creation_method SHELXL-2016/6
_audit_update_record
;
2022-04-29 deposited with the CCDC.	2022-06-09 downloaded from the CCDC.
;
_cell_angle_alpha 90
_cell_angle_beta 97.48(3)
_cell_angle_gamma 90
_cell_formula_units_Z 4
_cell_length_a 8.0016(16)
_cell_length_b 9.3863(19)
_cell_length_c 18.181(4)
_cell_measurement_reflns_used 8572
_cell_measurement_temperature 295(2)
_cell_measurement_theta_max 27.5
_cell_measurement_theta_min 3.1
_cell_volume 1353.9(5)
_computing_cell_refinement RAPID-AUTO
_computing_data_collection 'RAPID-AUTO (Rigaku, 1998)'
_computing_data_reduction 'CrystalStructure (Rigaku/MSC, 2004)'
_computing_molecular_graphics 'ORTEPII (Johnson, 1976)'
_computing_publication_material 'SHELXL-2016/6 (Sheldrick, 2016)'
_computing_structure_refinement 'SHELXL-2016/6 (Sheldrick, 2016)'
_computing_structure_solution 'SHELXL-2016/6 (Sheldrick, 2016)'
_diffrn_ambient_temperature 295(2)
_diffrn_measured_fraction_theta_full 0.995
_diffrn_measured_fraction_theta_max 0.995
_diffrn_measurement_device_type 'Rigaku R-AXIS RAPID'
_diffrn_measurement_method '\w scans'
_diffrn_radiation_type MoK\a
_diffrn_radiation_wavelength 0.71073
_diffrn_reflns_av_R_equivalents 0.0621
_diffrn_reflns_av_unetI/netI 0.0521
_diffrn_reflns_Laue_measured_fraction_full 0.995
_diffrn_reflns_Laue_measured_fraction_max 0.995
_diffrn_reflns_limit_h_max 8
_diffrn_reflns_limit_h_min -9
_diffrn_reflns_limit_k_max 11
_diffrn_reflns_limit_k_min -11
_diffrn_reflns_limit_l_max 21
_diffrn_reflns_limit_l_min -21
_diffrn_reflns_number 10299
_diffrn_reflns_point_group_measured_fraction_full 0.995
_diffrn_reflns_point_group_measured_fraction_max 0.995
_diffrn_reflns_theta_full 25.023
_diffrn_reflns_theta_max 25.023
_diffrn_reflns_theta_min 3.133
_exptl_absorpt_coefficient_mu 0.256
_exptl_absorpt_correction_T_max 0.817
_exptl_absorpt_correction_T_min 0.744
_exptl_absorpt_correction_type empirical
_exptl_absorpt_process_details 'ABSCOR (Higashi, 1995)'
_exptl_crystal_colour colorless
_exptl_crystal_density_diffrn 1.395
_exptl_crystal_description block
_exptl_crystal_F_000 592
_exptl_crystal_size_max 0.49
_exptl_crystal_size_mid 0.45
_exptl_crystal_size_min 0.42
_refine_diff_density_max 0.282
_refine_diff_density_min -0.189
_refine_diff_density_rms 0.050
_refine_ls_extinction_method none
_refine_ls_goodness_of_fit_ref 1.079
_refine_ls_hydrogen_treatment constr
_refine_ls_matrix_type full
_refine_ls_number_parameters 172
_refine_ls_number_reflns 2385
_refine_ls_number_restraints 0
_refine_ls_restrained_S_all 1.079
_refine_ls_R_factor_all 0.0491
_refine_ls_R_factor_gt 0.0378
_refine_ls_shift/su_max 0.000
_refine_ls_shift/su_mean 0.000
_refine_ls_structure_factor_coef Fsqd
_refine_ls_weighting_details 'w=1/[\s^2^(Fo^2^)+(0.0447P)^2^+0.2112P] where P=(Fo^2^+2Fc^2^)/3'
_refine_ls_weighting_scheme calc
_refine_ls_wR_factor_gt 0.0961
_refine_ls_wR_factor_ref 0.1070
_reflns_Friedel_coverage 0.000
_reflns_number_gt 1890
_reflns_number_total 2385
_reflns_threshold_expression 'I > 2\s(I)'
_cod_data_source_file d2gc01644c2.cif
_cod_data_source_block shx97
_cod_depositor_comments 'Adding full bibliography for 7245085.cif.'
_cod_original_sg_symbol_H-M 'P 21/c'
_cod_database_code 7245085
_shelx_shelxl_version_number 2016/6
_shelx_space_group_comment
;
The symmetry employed for this shelxl refinement is uniquely defined
by the following loop, which should always be used as a source of
symmetry information in preference to the above space-group names.
They are only intended as comments.
;

loop_
_space_group_symop_operation_xyz
'x, y, z'
'-x, y+1/2, -z+1/2'
'-x, -y, -z'
'x, -y-1/2, z-1/2'

loop_
_atom_site_label
_atom_site_type_symbol
_atom_site_fract_x
_atom_site_fract_y
_atom_site_fract_z
_atom_site_U_iso_or_equiv
_atom_site_adp_type
_atom_site_occupancy
_atom_site_site_symmetry_order
_atom_site_calc_flag
_atom_site_refinement_flags_posn
_atom_site_refinement_flags_adp
_atom_site_refinement_flags_occupancy
_atom_site_disorder_assembly
_atom_site_disorder_group
S1 S 0.45755(7) 0.77942(6) 0.17662(2) 0.0430(2) Uani 1 1 d . . . . .
N1 N 0.5629(2) 0.82239(18) 0.04642(8) 0.0391(4) Uani 1 1 d . . . . .
N2 N 0.3995(2) 1.0035(2) 0.08723(9) 0.0539(5) Uani 1 1 d . . . . .
H2A H 0.405352 1.054404 0.048314 0.065 Uiso 1 1 calc R U . . .
H2B H 0.343927 1.033947 0.121494 0.065 Uiso 1 1 calc R U . . .
F1 F 1.02361(19) 0.06871(17) 0.11501(8) 0.0824(5) Uani 1 1 d . . . . .
O1 O 0.66351(17) 0.57156(15) 0.25606(6) 0.0429(4) Uani 1 1 d . . . . .
O2 O 0.41039(16) 0.54201(15) 0.09316(6) 0.0416(4) Uani 1 1 d . . . . .
O3 O 0.80636(16) 0.71175(15) 0.11004(7) 0.0429(4) Uani 1 1 d . . . . .
C1 C 0.7093(3) 0.3431(2) 0.09939(10) 0.0462(5) Uani 1 1 d . . . . .
H1B H 0.622084 0.376715 0.064946 0.055 Uiso 1 1 calc R U . . .
C2 C 0.8022(3) 0.2266(2) 0.08218(12) 0.0528(6) Uani 1 1 d . . . . .
H2C H 0.777093 0.179985 0.036945 0.063 Uiso 1 1 calc R U . . .
C3 C 0.9311(3) 0.1816(3) 0.13294(12) 0.0523(6) Uani 1 1 d . . . . .
C4 C 0.9720(3) 0.2455(3) 0.20101(12) 0.0546(6) Uani 1 1 d . . . . .
H4A H 1.061349 0.212250 0.234442 0.066 Uiso 1 1 calc R U . . .
C5 C 0.8775(2) 0.3592(2) 0.21812(10) 0.0440(5) Uani 1 1 d . . . . .
H5A H 0.902188 0.402943 0.264150 0.053 Uiso 1 1 calc R U . . .
C6 C 0.7450(2) 0.4109(2) 0.16786(9) 0.0341(4) Uani 1 1 d . . . . .
C7 C 0.6517(2) 0.5357(2) 0.19099(9) 0.0336(4) Uani 1 1 d . . . . .
C8 C 0.5398(2) 0.6248(2) 0.13266(9) 0.0330(4) Uani 1 1 d . . . . .
C9 C 0.6404(2) 0.6908(2) 0.07349(9) 0.0349(5) Uani 1 1 d . . . . .
H9A H 0.642661 0.623940 0.032234 0.042 Uiso 1 1 calc R U . . .
C10 C 0.4764(2) 0.8779(2) 0.09443(9) 0.0379(5) Uani 1 1 d . . . . .
C11 C 0.3010(3) 0.4719(3) 0.13842(12) 0.0612(7) Uani 1 1 d . . . . .
H11A H 0.217293 0.418374 0.107359 0.092 Uiso 1 1 calc R U . . .
H11B H 0.365936 0.408706 0.172464 0.092 Uiso 1 1 calc R U . . .
H11C H 0.246637 0.541848 0.165673 0.092 Uiso 1 1 calc R U . . .
C12 C 0.9264(3) 0.7372(3) 0.06070(14) 0.0664(7) Uani 1 1 d . . . . .
H12A H 1.035660 0.750430 0.088579 0.100 Uiso 1 1 calc R U . . .
H12B H 0.929441 0.657063 0.028063 0.100 Uiso 1 1 calc R U . . .
H12C H 0.895377 0.821179 0.032033 0.100 Uiso 1 1 calc R U . . .

loop_
_atom_site_aniso_label
_atom_site_aniso_U_11
_atom_site_aniso_U_22
_atom_site_aniso_U_33
_atom_site_aniso_U_23
_atom_site_aniso_U_13
_atom_site_aniso_U_12
S1 0.0629(4) 0.0433(4) 0.0253(3) 0.00451(19) 0.0147(2) 0.0115(2)
N1 0.0514(10) 0.0435(10) 0.0234(8) 0.0064(7) 0.0083(7) 0.0105(8)
N2 0.0788(13) 0.0522(12) 0.0348(9) 0.0138(8) 0.0227(9) 0.0275(10)
F1 0.0855(11) 0.0831(12) 0.0761(9) -0.0148(8) 0.0010(8) 0.0447(9)
O1 0.0582(9) 0.0469(9) 0.0227(7) 0.0015(6) 0.0016(6) 0.0014(7)
O2 0.0397(8) 0.0509(9) 0.0324(7) 0.0003(6) -0.0025(5) -0.0041(7)
O3 0.0376(8) 0.0535(10) 0.0375(8) 0.0076(6) 0.0047(6) 0.0010(6)
C1 0.0504(13) 0.0509(14) 0.0343(10) -0.0011(9) -0.0056(9) 0.0116(10)
C2 0.0580(14) 0.0587(16) 0.0403(12) -0.0102(10) 0.0008(10) 0.0110(12)
C3 0.0495(13) 0.0513(15) 0.0568(14) 0.0019(11) 0.0089(10) 0.0190(11)
C4 0.0529(14) 0.0628(16) 0.0448(13) 0.0032(11) -0.0063(10) 0.0177(12)
C5 0.0456(12) 0.0526(14) 0.0319(10) 0.0038(9) -0.0022(8) 0.0057(10)
C6 0.0373(11) 0.0378(12) 0.0267(9) 0.0040(8) 0.0022(7) -0.0006(8)
C7 0.0372(11) 0.0369(12) 0.0257(10) 0.0043(8) 0.0012(7) -0.0058(8)
C8 0.0380(11) 0.0362(11) 0.0244(9) 0.0013(8) 0.0025(7) 0.0020(9)
C9 0.0437(11) 0.0391(12) 0.0224(9) 0.0017(8) 0.0059(7) 0.0071(9)
C10 0.0482(12) 0.0417(12) 0.0238(9) 0.0043(8) 0.0049(8) 0.0081(10)
C11 0.0502(14) 0.0741(19) 0.0582(14) 0.0090(12) 0.0029(11) -0.0147(13)
C12 0.0476(14) 0.087(2) 0.0680(16) 0.0059(13) 0.0188(12) -0.0025(13)

loop_
_atom_type_symbol
_atom_type_description
_atom_type_scat_dispersion_real
_atom_type_scat_dispersion_imag
_atom_type_scat_source
C C 0.0033 0.0016 'International Tables Vol C Tables 4.2.6.8 and 6.1.1.4'
H H 0.0000 0.0000 'International Tables Vol C Tables 4.2.6.8 and 6.1.1.4'
O O 0.0106 0.0060 'International Tables Vol C Tables 4.2.6.8 and 6.1.1.4'
N N 0.0061 0.0033 'International Tables Vol C Tables 4.2.6.8 and 6.1.1.4'
F F 0.0171 0.0103 'International Tables Vol C Tables 4.2.6.8 and 6.1.1.4'
S S 0.1246 0.1234 'International Tables Vol C Tables 4.2.6.8 and 6.1.1.4'

loop_
_geom_angle_atom_site_label_1
_geom_angle_atom_site_label_2
_geom_angle_atom_site_label_3
_geom_angle
_geom_angle_site_symmetry_1
_geom_angle_site_symmetry_3
_geom_angle_publ_flag
C10 S1 C8 88.31(9) . . ?
C10 N1 C9 111.08(14) . . ?
C10 N2 H2A 120.0 . . ?
C10 N2 H2B 120.0 . . ?
H2A N2 H2B 120.0 . . ?
C8 O2 C11 114.92(14) . . ?
C12 O3 C9 113.39(15) . . ?
C2 C1 C6 120.66(18) . . ?
C2 C1 H1B 119.7 . . ?
C6 C1 H1B 119.7 . . ?
C3 C2 C1 118.4(2) . . ?
C3 C2 H2C 120.8 . . ?
C1 C2 H2C 120.8 . . ?
F1 C3 C2 118.0(2) . . ?
F1 C3 C4 118.91(19) . . ?
C2 C3 C4 123.1(2) . . ?
C5 C4 C3 118.11(19) . . ?
C5 C4 H4A 120.9 . . ?
C3 C4 H4A 120.9 . . ?
C4 C5 C6 121.24(19) . . ?
C4 C5 H5A 119.4 . . ?
C6 C5 H5A 119.4 . . ?
C5 C6 C1 118.46(18) . . ?
C5 C6 C7 117.28(16) . . ?
C1 C6 C7 124.26(16) . . ?
O1 C7 C6 121.00(16) . . ?
O1 C7 C8 118.76(17) . . ?
C6 C7 C8 120.22(14) . . ?
O2 C8 C7 111.86(15) . . ?
O2 C8 C9 106.17(13) . . ?
C7 C8 C9 112.68(15) . . ?
O2 C8 S1 112.24(12) . . ?
C7 C8 S1 109.95(12) . . ?
C9 C8 S1 103.63(13) . . ?
O3 C9 N1 112.10(16) . . ?
O3 C9 C8 105.58(13) . . ?
N1 C9 C8 109.87(14) . . ?
O3 C9 H9A 109.7 . . ?
N1 C9 H9A 109.7 . . ?
C8 C9 H9A 109.7 . . ?
N1 C10 N2 124.98(17) . . ?
N1 C10 S1 117.96(15) . . ?
N2 C10 S1 117.06(14) . . ?
O2 C11 H11A 109.5 . . ?
O2 C11 H11B 109.5 . . ?
H11A C11 H11B 109.5 . . ?
O2 C11 H11C 109.5 . . ?
H11A C11 H11C 109.5 . . ?
H11B C11 H11C 109.5 . . ?
O3 C12 H12A 109.5 . . ?
O3 C12 H12B 109.5 . . ?
H12A C12 H12B 109.5 . . ?
O3 C12 H12C 109.5 . . ?
H12A C12 H12C 109.5 . . ?
H12B C12 H12C 109.5 . . ?

loop_
_geom_bond_atom_site_label_1
_geom_bond_atom_site_label_2
_geom_bond_distance
_geom_bond_site_symmetry_2
_geom_bond_publ_flag
S1 C10 1.7802(18) . ?
S1 C8 1.8206(19) . ?
N1 C10 1.292(2) . ?
N1 C9 1.440(2) . ?
N2 C10 1.328(3) . ?
N2 H2A 0.8600 . ?
N2 H2B 0.8600 . ?
F1 C3 1.356(2) . ?
O1 C7 1.222(2) . ?
O2 C8 1.414(2) . ?
O2 C11 1.437(3) . ?
O3 C12 1.417(3) . ?
O3 C9 1.419(2) . ?
C1 C2 1.381(3) . ?
C1 C6 1.394(3) . ?
C1 H1B 0.9300 . ?
C2 C3 1.359(3) . ?
C2 H2C 0.9300 . ?
C3 C4 1.376(3) . ?
C4 C5 1.367(3) . ?
C4 H4A 0.9300 . ?
C5 C6 1.394(3) . ?
C5 H5A 0.9300 . ?
C6 C7 1.479(3) . ?
C7 C8 1.542(2) . ?
C8 C9 1.554(2) . ?
C9 H9A 0.9800 . ?
C11 H11A 0.9600 . ?
C11 H11B 0.9600 . ?
C11 H11C 0.9600 . ?
C12 H12A 0.9600 . ?
C12 H12B 0.9600 . ?
C12 H12C 0.9600 . ?
